data_4319322
loop_
_publ_author_name
'Vladimir P. Fedin'
'Volker Gramlich'
'Michael W\"orle'
'Thomas Weber'

_publ_section_title
;
 Supramolecular Assemblies Based on Cucurbituril Adducts of
 Hydrogen-Bonded Cubane-Type Molybdenum-Nickel Sulfide Aqua Complexes
;
_journal_name_full 'Inorganic Chemistry'
_journal_page_first 1074
_journal_page_last 1077
_journal_paper_doi 10.1021/ic001034a
_journal_volume 40
_journal_year 2001
_chemical_formula_sum 'C41 H87 Cl5 Mo3 N25 Ni O34.5 S4'
_chemical_formula_weight 2134.38
_chemical_name_systematic
;
 ?
;
_space_group_IT_number 14
_symmetry_cell_setting monoclinic
_symmetry_space_group_name_Hall '-P 2yn'
_symmetry_space_group_name_H-M 'P 1 21/n 1'
_atom_sites_solution_hydrogens geom
_atom_sites_solution_primary direct
_atom_sites_solution_secondary difmap
_audit_creation_method SHELXL
_cell_angle_alpha 90.00
_cell_angle_beta 92.53(6)
_cell_angle_gamma 90.00
_cell_formula_units_Z 4
_cell_length_a 20.819(21)
_cell_length_b 14.956(9)
_cell_length_c 24.148(12)
_cell_measurement_reflns_used 12
_cell_measurement_temperature 293(2)
_cell_measurement_theta_max 11
_cell_measurement_theta_min 10
_cell_volume 7512(10)
_computing_cell_refinement 'SIEMENS SHELXTL Plus'
_computing_data_collection 'SIEMENS SHELXTL Plus'
_computing_data_reduction 'SIEMENS SHELXTL Plus'
_computing_molecular_graphics SHELXLTL-Plus
_computing_publication_material SHELXL-93
_computing_structure_refinement 'SHELXL-93 (Sheldrick, 1993)'
_computing_structure_solution 'SHELXS-86 (Sheldrick, 1990)'
_diffrn_ambient_temperature 293(2)
_diffrn_measurement_device 'SYNTEX P21 4-circle diffractometer'
_diffrn_measurement_method ' \w scans'
_diffrn_radiation_monochromator graphite
_diffrn_radiation_source 'fine-focus sealed tube'
_diffrn_radiation_type MoK\a
_diffrn_radiation_wavelength 0.71073
_diffrn_reflns_av_R_equivalents 0.0000
_diffrn_reflns_av_sigmaI/netI 0.2073
_diffrn_reflns_limit_h_max 18
_diffrn_reflns_limit_h_min -18
_diffrn_reflns_limit_k_max 13
_diffrn_reflns_limit_k_min 0
_diffrn_reflns_limit_l_max 21
_diffrn_reflns_limit_l_min 0
_diffrn_reflns_number 5639
_diffrn_reflns_theta_max 18.54
_diffrn_reflns_theta_min 1.60
_diffrn_standards_decay_% 0
_diffrn_standards_interval_count 120
_diffrn_standards_number 1
_exptl_absorpt_coefficient_mu 1.130
_exptl_absorpt_correction_type none
_exptl_crystal_colour dark_green
_exptl_crystal_density_diffrn 1.887
_exptl_crystal_description prism
_exptl_crystal_F_000 4348
_exptl_crystal_size_max 0.4
_exptl_crystal_size_mid 0.3
_exptl_crystal_size_min 0.2
_refine_diff_density_max 0.703
_refine_diff_density_min -0.599
_refine_diff_density_rms 0.118
_refine_ls_extinction_method none
_refine_ls_goodness_of_fit_all 0.758
_refine_ls_goodness_of_fit_obs 1.172
_refine_ls_matrix_type full
_refine_ls_number_parameters 598
_refine_ls_number_reflns 5639
_refine_ls_number_restraints 4
_refine_ls_restrained_S_all 0.763
_refine_ls_restrained_S_obs 1.182
_refine_ls_R_factor_all 0.1128
_refine_ls_R_factor_obs 0.0548
_refine_ls_shift/esd_max 0.059
_refine_ls_shift/esd_mean 0.003
_refine_ls_structure_factor_coef Fsqd
_refine_ls_weighting_details 'w=1/[\s^2^(Fo^2^)+(0.0631P)^2^+0.0000P] where P=(Fo^2^+2Fc^2^)/3'
_refine_ls_weighting_scheme calc
_refine_ls_wR_factor_all 0.1423
_refine_ls_wR_factor_obs 0.1285
_reflns_number_observed 2289
_reflns_number_total 5639
_reflns_observed_criterion >2sigma(I)
_cod_data_source_file ic001034a_2.cif
_cod_data_source_block vf455
_cod_depositor_comments
;
The following automatic conversions were performed:

'_symmetry_cell_setting' value 'Monoclinic' changed to 'monoclinic'
according to the built-in table from CIF Core dictionary named
'cif_core.dic' version 2.4.1 from 2010-06-29.

Automatic conversion script
Id: cif_fix_values 1646 2011-03-28 12:23:43Z adriana 

The following automatic conversions were performed:

'_refine_ls_weighting_scheme' value 'calc
w=1/[\s^2^(Fo^2^)+(0.0631P)^2^+0.0000P] where P=(Fo^2^+2Fc^2^)/3' was
changed to 'calc'. New tag '_refine_ls_weighting_details' was
created. The value of the new tag was set to
'w=1/[\s^2^(Fo^2^)+(0.0631P)^2^+0.0000P] where P=(Fo^2^+2Fc^2^)/3'.

Automatic conversion script
Id: cif_fix_values 3143 2015-03-26 13:38:13Z robertas 
;
_cod_original_cell_volume 7511.6(96)
_cod_original_formula_sum 'C41 H87 Cl5 Mo3 N25 Ni O34.50 S4'
_cod_database_code 4319322

loop_
_symmetry_equiv_pos_as_xyz
'x, y, z'
'-x+1/2, y+1/2, -z+1/2'
'-x, -y, -z'
'x-1/2, -y-1/2, z-1/2'

loop_
_atom_site_aniso_label
_atom_site_aniso_U_11
_atom_site_aniso_U_22
_atom_site_aniso_U_33
_atom_site_aniso_U_23
_atom_site_aniso_U_13
_atom_site_aniso_U_12
Mo1 0.0407(12) 0.0199(11) 0.0458(14) -0.0006(11) 0.0108(10) -0.0063(11)
Mo3 0.0374(12) 0.0230(11) 0.0424(13) 0.0012(11) 0.0066(10) -0.0029(11)
Mo2 0.0332(12) 0.0199(11) 0.0471(14) 0.0012(10) 0.0051(10) -0.0036(10)
Ni 0.037(2) 0.025(2) 0.050(2) -0.002(2) 0.008(2) -0.0052(14)
S23 0.034(3) 0.028(3) 0.054(4) 0.002(3) 0.002(3) -0.001(3)
Cl1 0.092(5) 0.067(5) 0.076(5) -0.001(4) 0.016(4) -0.014(4)
S12 0.048(4) 0.024(3) 0.053(4) 0.005(3) 0.000(3) -0.007(3)
Cl2 0.046(4) 0.031(4) 0.106(5) 0.006(4) 0.001(4) -0.011(3)
S13 0.032(3) 0.022(3) 0.067(5) 0.006(3) 0.004(3) -0.004(3)
S 0.043(4) 0.021(3) 0.049(4) 0.005(3) 0.009(3) -0.005(3)
O2W 0.137(11) 0.154(12) 0.239(17) -0.025(11) 0.026(10) -0.021(9)
O3W 0.204(13) 0.278(18) 0.204(14) 0.025(12) 0.065(10) 0.052(12)
O4W 0.163(14) 0.221(18) 0.295(22) -0.021(17) 0.005(13) 0.005(13)
Cl1W 0.108(6) 0.120(7) 0.100(6) 0.029(5) 0.016(5) 0.014(5)
Cl2W 0.137(11) 0.154(12) 0.239(17) -0.025(11) 0.026(10) -0.021(9)
Cl3W 0.204(13) 0.278(18) 0.204(14) 0.025(12) 0.065(10) 0.052(12)
Cl4W 0.163(14) 0.221(18) 0.295(22) -0.021(17) 0.005(13) 0.005(13)
O5W 0.158(16) 0.074(12) 0.072(12) 0.037(11) -0.050(11) -0.060(12)
O6W 0.129(14) 0.080(12) 0.050(11) 0.011(9) 0.018(10) -0.015(11)
O7W 0.108(15) 0.115(16) 0.175(20) 0.087(15) 0.031(13) -0.001(13)
O8W 0.116(15) 0.148(18) 0.136(18) 0.045(15) 0.046(13) 0.015(14)
O9W 0.088(12) 0.098(14) 0.108(14) 0.039(12) 0.040(11) -0.007(11)
O10W 0.203(21) 0.118(17) 0.106(16) -0.011(13) -0.059(15) 0.031(16)
O11W 0.164(19) 0.198(23) 0.102(16) -0.067(17) 0.012(14) -0.002(18)
O12W 0.300(30) 0.502(49) 0.013(11) -0.076(20) 0.077(15) -0.147(33)
O13W 0.219(24) 0.121(19) 0.192(24) 0.016(17) -0.072(19) 0.018(17)
O14W 0.268(27) 0.105(17) 0.169(22) 0.034(16) -0.074(19) -0.084(18)
O15W 0.143(19) 0.564(54) 0.060(14) -0.023(24) 0.065(13) -0.005(26)
O16W 0.144(17) 0.145(19) 0.170(21) 0.045(17) -0.039(15) -0.058(16)
O17W 0.165(22) 0.317(35) 0.160(23) -0.020(24) 0.025(17) -0.039(22)

loop_
_atom_site_label
_atom_site_type_symbol
_atom_site_fract_x
_atom_site_fract_y
_atom_site_fract_z
_atom_site_U_iso_or_equiv
_atom_site_thermal_displace_type
_atom_site_occupancy
_atom_site_calc_flag
_atom_site_refinement_flags
_atom_site_disorder_group
Mo1 Mo 0.12291(8) 1.08694(12) 0.16342(7) 0.0352(6) Uani 1 d . .
Mo3 Mo 0.11108(8) 1.08922(12) 0.27646(7) 0.0341(5) Uani 1 d . .
Mo2 Mo 0.01888(8) 1.16716(11) 0.20935(8) 0.0333(6) Uani 1 d . .
Ni Ni 0.13550(11) 1.2368(2) 0.22032(11) 0.0370(8) Uani 1 d . .
S23 S 0.0681(2) 1.2308(3) 0.2871(2) 0.039(2) Uani 1 d . .
Cl1 Cl 0.2065(3) 1.1146(4) 0.0973(3) 0.078(2) Uani 1 d . .
S12 S 0.0809(2) 1.2266(3) 0.1407(2) 0.042(2) Uani 1 d . .
Cl2 Cl 0.1942(2) 1.3608(3) 0.2182(3) 0.061(2) Uani 1 d . .
S13 S 0.2019(2) 1.1251(3) 0.2298(2) 0.040(2) Uani 1 d . .
S S 0.0435(2) 1.0161(3) 0.2121(2) 0.037(2) Uani 1 d . .
O101 O 0.1672(5) 0.9546(7) 0.1595(5) 0.036(4) Uiso 1 d . .
O301 O 0.1539(5) 0.9564(8) 0.2944(5) 0.040(4) Uiso 1 d . .
O201 O -0.0550(5) 1.1290(7) 0.1465(4) 0.030(3) Uiso 1 d . .
O202 O -0.0623(5) 1.1361(8) 0.2622(5) 0.033(3) Uiso 1 d . .
O303 O 0.1714(5) 1.1181(7) 0.3539(4) 0.027(3) Uiso 1 d . .
O203 O -0.0391(5) 1.2902(8) 0.2023(5) 0.040(4) Uiso 1 d . .
O302 O 0.0473(5) 1.0382(7) 0.3381(5) 0.032(3) Uiso 1 d . .
O102 O 0.0719(5) 1.0321(8) 0.0871(5) 0.038(4) Uiso 1 d . .
O1 O 0.0081(6) 0.4510(8) 0.2023(5) 0.047(4) Uiso 1 d . .
O2 O -0.0757(6) 0.5086(8) 0.3278(5) 0.049(4) Uiso 1 d . .
O3 O -0.2161(6) 0.6075(9) 0.3338(5) 0.053(4) Uiso 1 d . .
O4 O -0.2721(6) 0.6597(10) 0.2067(5) 0.055(4) Uiso 1 d . .
O5 O -0.1897(6) 0.6044(9) 0.0866(5) 0.047(4) Uiso 1 d . .
O6 O -0.0437(6) 0.4834(8) 0.0739(5) 0.044(4) Uiso 1 d . .
O8 O 0.0701(6) 0.8519(9) 0.3454(5) 0.057(4) Uiso 1 d . .
O9 O -0.0706(6) 0.9544(8) 0.3378(5) 0.042(4) Uiso 1 d . .
O10 O -0.1335(6) 1.0122(8) 0.2145(5) 0.038(4) Uiso 1 d . .
O11 O -0.0551(5) 0.9657(8) 0.0916(5) 0.037(4) Uiso 1 d . .
O12 O 0.0772(5) 0.8442(9) 0.1053(5) 0.043(4) Uiso 1 d . .
N1 N 0.0935(6) 0.5289(9) 0.1684(6) 0.022(4) Uiso 1 d . .
N2 N 0.0812(7) 0.5255(10) 0.2572(6) 0.034(4) Uiso 1 d . .
N3 N 0.0261(7) 0.5614(9) 0.3415(6) 0.030(4) Uiso 1 d . .
N4 N -0.0509(7) 0.6171(9) 0.3916(6) 0.035(4) Uiso 1 d . .
N5 N -0.1532(7) 0.6949(10) 0.3924(6) 0.039(5) Uiso 1 d . .
N6 N -0.2341(7) 0.7581(10) 0.3415(6) 0.039(5) Uiso 1 d . .
N19 N -0.2193(6) 0.9374(9) 0.2544(6) 0.030(4) Uiso 1 d . .
N8 N -0.2657(7) 0.7919(10) 0.1598(7) 0.040(5) Uiso 1 d . .
N9 N -0.2085(7) 0.7557(10) 0.0798(6) 0.040(5) Uiso 1 d . .
N10 N -0.1261(7) 0.6977(10) 0.0361(6) 0.038(5) Uiso 1 d . .
N11 N -0.0287(7) 0.6154(9) 0.0289(6) 0.032(4) Uiso 1 d . .
N12 N 0.0545(7) 0.5524(10) 0.0749(6) 0.034(4) Uiso 1 d . .
N13 N 0.1549(6) 0.6658(10) 0.1767(6) 0.033(4) Uiso 1 d . .
N14 N 0.1403(7) 0.6653(11) 0.2673(7) 0.040(5) Uiso 1 d . .
N15 N 0.0872(7) 0.6999(10) 0.3508(6) 0.041(5) Uiso 1 d . .
N16 N 0.0075(7) 0.7606(10) 0.3957(6) 0.033(4) Uiso 1 d . .
N20 N -0.2101(6) 0.9331(9) 0.1637(6) 0.026(4) Uiso 1 d . .
N21 N -0.1542(7) 0.8964(10) 0.0825(6) 0.036(4) Uiso 1 d . .
N22 N -0.0757(7) 0.8458(10) 0.0352(6) 0.034(4) Uiso 1 d . .
N23 N 0.0247(7) 0.7627(10) 0.0391(6) 0.032(4) Uiso 1 d . .
N24 N 0.1040(7) 0.7009(10) 0.0891(6) 0.031(4) Uiso 1 d . .
C1 C 0.0580(9) 0.4971(13) 0.2089(8) 0.038(6) Uiso 1 d . .
C2 C 0.0613(9) 0.4956(13) 0.3107(8) 0.046(6) Uiso 1 d . .
H2A H 0.0986(9) 0.4773(13) 0.3325(8) 0.069 Uiso 1 d R .
H2B H 0.0344(9) 0.4439(13) 0.3052(8) 0.069 Uiso 1 d R .
C3 C -0.0357(10) 0.5550(13) 0.3524(8) 0.044(6) Uiso 1 d . .
C4 C -0.1127(9) 0.6257(13) 0.4146(8) 0.050(6) Uiso 1 d . .
H4A H -0.1247(9) 0.5888(13) 0.4450(8) 0.076 Uiso 1 d R .
C5 C -0.2005(10) 0.6807(15) 0.3564(9) 0.050(6) Uiso 1 d . .
C6 C -0.2891(8) 0.7621(12) 0.3040(7) 0.033(5) Uiso 1 d . .
H6A H -0.3315(8) 0.7444(12) 0.3136(7) 0.049 Uiso 1 d R .
C7 C -0.2700(9) 0.7417(16) 0.2085(9) 0.054(7) Uiso 1 d . .
C8 C -0.2696(9) 0.7566(12) 0.1059(8) 0.042(6) Uiso 1 d . .
H8A H -0.3085(9) 0.7340(12) 0.0883(8) 0.062 Uiso 1 d R .
C9 C -0.1747(10) 0.6755(16) 0.0690(8) 0.051(6) Uiso 1 d . .
C10 C -0.0914(8) 0.6307(12) 0.0072(8) 0.038(6) Uiso 1 d . .
H10A H -0.1094(8) 0.5986(12) -0.0243(8) 0.057 Uiso 1 d R .
C11 C -0.0085(9) 0.5479(13) 0.0609(8) 0.037(6) Uiso 1 d . .
C12 C 0.0866(9) 0.4945(12) 0.1133(7) 0.040(6) Uiso 1 d . .
H12A H 0.0639(9) 0.4387(12) 0.1140(7) 0.060 Uiso 1 d R .
H12B H 0.1288(9) 0.4826(12) 0.1006(7) 0.060 Uiso 1 d R .
C13 C 0.1527(8) 0.5710(12) 0.1899(7) 0.034(6) Uiso 1 d . .
H13A H 0.1907(8) 0.5395(12) 0.1799(7) 0.051 Uiso 1 d R .
C14 C 0.1425(9) 0.5710(13) 0.2539(8) 0.041(6) Uiso 1 d . .
H14A H 0.1764(9) 0.5402(13) 0.2743(8) 0.062 Uiso 1 d R .
C15 C 0.0595(8) 0.6235(12) 0.3781(7) 0.036(6) Uiso 1 d . .
H15A H 0.0905(8) 0.5936(12) 0.4022(7) 0.054 Uiso 1 d R .
C16 C 0.0051(8) 0.6675(12) 0.4112(7) 0.033(5) Uiso 1 d . .
H16A H 0.0125(8) 0.6594(12) 0.4504(7) 0.050 Uiso 1 d R .
N7 N -0.2726(6) 0.7966(10) 0.2528(6) 0.036(4) Uiso 1 d . .
C20 C -0.2691(9) 0.8877(12) 0.1731(8) 0.041(6) Uiso 1 d . .
H20A H -0.3051(9) 0.9160(12) 0.1542(8) 0.061 Uiso 1 d R .
C21 C -0.1861(8) 0.8321(13) 0.0476(8) 0.039(6) Uiso 1 d . .
H21A H -0.2193(8) 0.8573(13) 0.0235(8) 0.058 Uiso 1 d R .
C22 C -0.1296(8) 0.7895(12) 0.0161(8) 0.034(6) Uiso 1 d . .
H22A H -0.1367(8) 0.7923(12) -0.0234(8) 0.050 Uiso 1 d R .
C25 C 0.1474(9) 0.7170(14) 0.2217(9) 0.046(6) Uiso 1 d . .
C26 C 0.1471(8) 0.6986(13) 0.3233(7) 0.042(6) Uiso 1 d . .
H26A H 0.1643(8) 0.7581(13) 0.3227(7) 0.063 Uiso 1 d R .
H26B H 0.1770(8) 0.6614(13) 0.3442(7) 0.063 Uiso 1 d R .
C27 C 0.0566(10) 0.7779(15) 0.3633(8) 0.047(6) Uiso 1 d . .
C28 C -0.0320(8) 0.8270(12) 0.4196(7) 0.033(5) Uiso 1 d . .
H28A H -0.0101(8) 0.8835(12) 0.4186(7) 0.049 Uiso 1 d R .
H28B H -0.0370(8) 0.8119(12) 0.4578(7) 0.049 Uiso 1 d R .
C32 C -0.1912(8) 0.9649(12) 0.1114(7) 0.034(5) Uiso 1 d . .
H32A H -0.1651(8) 1.0175(12) 0.1164(7) 0.050 Uiso 1 d R .
H32B H -0.2286(8) 0.9808(12) 0.0889(7) 0.050 Uiso 1 d R .
C34 C -0.0129(8) 0.8352(12) 0.0148(7) 0.032(5) Uiso 1 d . .
H34A H 0.0102(8) 0.8902(12) 0.0206(7) 0.048 Uiso 1 d R .
H34B H -0.0171(8) 0.8251(12) -0.0244(7) 0.048 Uiso 1 d R .
C35 C 0.0692(9) 0.7764(15) 0.0801(8) 0.046(6) Uiso 1 d . .
O7 O 0.1479(5) 0.8011(8) 0.2227(5) 0.037(4) Uiso 1 d . .
C30 C -0.2059(8) 0.9673(12) 0.3093(7) 0.039(6) Uiso 1 d . .
H30A H -0.2454(8) 0.9840(12) 0.3256(7) 0.058 Uiso 1 d R .
H30B H -0.1790(8) 1.0193(12) 0.3086(7) 0.058 Uiso 1 d R .
N18 N -0.1745(6) 0.8981(9) 0.3426(5) 0.029(4) Uiso 1 d . .
C36 C 0.1609(8) 0.6969(11) 0.1225(7) 0.032(5) Uiso 1 d . .
H36A H 0.2014(8) 0.7153(11) 0.1088(7) 0.048 Uiso 1 d R .
C17 C -0.1502(8) 0.7878(12) 0.4101(7) 0.032(5) Uiso 1 d . .
H17A H -0.1569(8) 0.7939(12) 0.4490(7) 0.048 Uiso 1 d R .
C18 C -0.2058(8) 0.8310(12) 0.3751(7) 0.028(5) Uiso 1 d . .
H18A H -0.2373(8) 0.8571(12) 0.3980(7) 0.043 Uiso 1 d R .
C31 C -0.1834(8) 0.9676(12) 0.2102(7) 0.027(5) Uiso 1 d . .
N17 N -0.0952(6) 0.8375(9) 0.3939(6) 0.028(4) Uiso 1 d . .
C23 C 0.0257(8) 0.6711(12) 0.0157(8) 0.040(6) Uiso 1 d . .
H23A H 0.0327(8) 0.6717(12) -0.0233(8) 0.060 Uiso 1 d R .
C29 C -0.1113(9) 0.9033(13) 0.3578(7) 0.034(5) Uiso 1 d . .
C24 C 0.0845(9) 0.6315(13) 0.0511(8) 0.047(6) Uiso 1 d . .
H24A H 0.1190(9) 0.6149(13) 0.0280(8) 0.070 Uiso 1 d R .
C19 C -0.2760(9) 0.8878(12) 0.2353(7) 0.036(6) Uiso 1 d . .
H19A H -0.3149(9) 0.9165(12) 0.2457(7) 0.054 Uiso 1 d R .
C33 C -0.0916(9) 0.9105(14) 0.0730(7) 0.034(5) Uiso 1 d . .
C2S C -0.0822(12) 0.6283(15) 0.1967(10) 0.069(8) Uiso 1 d . .
C5S C -0.0577(11) 0.8062(16) 0.2317(9) 0.073(8) Uiso 1 d . .
H5SA H -0.0507(11) 0.8653(16) 0.2462(9) 0.109 Uiso 1 d R .
C6S C -0.0226(12) 0.7695(18) 0.1946(10) 0.089(9) Uiso 1 d . .
H6SA H 0.0118(12) 0.8007(18) 0.1777(10) 0.134 Uiso 1 d R .
C3S C -0.1166(11) 0.6625(18) 0.2326(10) 0.082(8) Uiso 1 d . .
H3SA H -0.1491(11) 0.6267(18) 0.2488(10) 0.124 Uiso 1 d R .
C4S C -0.1091(13) 0.7481(19) 0.2477(11) 0.110(10) Uiso 1 d . .
H4SA H -0.1392(13) 0.7725(19) 0.2727(11) 0.165 Uiso 1 d R .
C1S C -0.0402(16) 0.6789(25) 0.1809(13) 0.152(13) Uiso 1 d . .
H1SA H -0.0122(16) 0.6503(25) 0.1558(13) 0.227 Uiso 1 d R .
O2W O -0.0869(5) 1.3308(9) 0.2982(6) 0.176(7) Uani 0.33(4) d P .
O3W O -0.1016(6) 1.0691(10) 0.4711(5) 0.227(8) Uani 0.17(4) d P .
O4W O 0.2852(7) 0.9022(11) 0.1565(7) 0.226(10) Uani 0.44(4) d P .
Cl1W Cl -0.1355(3) 1.2221(5) 0.0624(3) 0.109(3) Uani 1 d . .
Cl2W Cl -0.0869(5) 1.3308(9) 0.2982(6) 0.176(7) Uani 0.64(3) d P .
Cl3W Cl -0.1016(6) 1.0691(10) 0.4711(5) 0.227(8) Uani 0.80(3) d P .
Cl4W Cl 0.2852(7) 0.9022(11) 0.1565(7) 0.226(10) Uani 0.53(3) d P .
O5W O -0.1311(8) 0.4059(10) 0.4762(6) 0.103(6) Uani 1 d . .
O6W O 0.1495(7) 0.9560(10) 0.0118(6) 0.086(5) Uani 1 d . .
O7W O 0.2445(8) 1.0047(12) 0.4190(8) 0.132(8) Uani 1 d . .
O8W O -0.0647(8) 1.1821(13) 0.3739(8) 0.132(7) Uani 1 d . .
O9W O -0.1308(7) 0.4699(10) 0.1570(6) 0.097(6) Uani 1 d . .
O10W O 0.1537(9) 0.7638(13) 0.4680(7) 0.144(8) Uani 1 d . .
O11W O 0.0532(9) 1.0700(15) 0.4474(7) 0.155(8) Uani 1 d . .
O12W O -0.0390(12) 0.6903(22) 0.5590(7) 0.270(17) Uani 1 d . .
O13W O 0.1654(11) 1.2712(14) 0.4195(9) 0.180(10) Uani 1 d . .
O14W O -0.2692(12) 0.4811(13) 0.0267(9) 0.183(11) Uani 1 d . .
O15W O 0.2402(10) 0.7170(23) 0.0064(7) 0.254(17) Uani 1 d . .
O16W O -0.2318(9) 0.6788(14) -0.0786(8) 0.155(9) Uani 1 d . .
O17W O -0.2098(11) 0.5159(20) 0.5305(9) 0.213(12) Uani 1 d . .
O18W O -0.0050(19) 0.5305(27) 0.5260(14) 0.145(16) Uiso 0.50 d P .

loop_
_atom_type_symbol
_atom_type_description
_atom_type_scat_dispersion_real
_atom_type_scat_dispersion_imag
_atom_type_scat_source
C C 0.0033 0.0016 'International Tables Vol C Tables 4.2.6.8 and 6.1.1.4'
H H 0.0000 0.0000 'International Tables Vol C Tables 4.2.6.8 and 6.1.1.4'
N N 0.0061 0.0033 'International Tables Vol C Tables 4.2.6.8 and 6.1.1.4'
O O 0.0106 0.0060 'International Tables Vol C Tables 4.2.6.8 and 6.1.1.4'
S S 0.1246 0.1234 'International Tables Vol C Tables 4.2.6.8 and 6.1.1.4'
Cl Cl 0.1484 0.1585 'International Tables Vol C Tables 4.2.6.8 and 6.1.1.4'
Ni Ni 0.3393 1.1124 'International Tables Vol C Tables 4.2.6.8 and 6.1.1.4'
Mo Mo -1.6832 0.6857 'International Tables Vol C Tables 4.2.6.8 and 6.1.1.4'

loop_
_geom_angle_atom_site_label_1
_geom_angle_atom_site_label_2
_geom_angle_atom_site_label_3
_geom_angle
_geom_angle_site_symmetry_1
_geom_angle_site_symmetry_3
_geom_angle_publ_flag
O101 Mo1 O102 79.5(4) . . ?
O101 Mo1 S13 88.0(3) . . ?
O102 Mo1 S13 162.8(3) . . ?
O101 Mo1 S12 163.6(3) . . ?
O102 Mo1 S12 88.6(3) . . ?
S13 Mo1 S12 101.0(2) . . ?
O101 Mo1 S 85.4(3) . . ?
O102 Mo1 S 85.9(3) . . ?
S13 Mo1 S 105.1(2) . . ?
S12 Mo1 S 105.1(2) . . ?
O101 Mo1 Cl1 79.1(3) . . ?
O102 Mo1 Cl1 81.4(3) . . ?
S13 Mo1 Cl1 84.6(2) . . ?
S12 Mo1 Cl1 88.0(2) . . ?
S Mo1 Cl1 161.5(2) . . ?
O101 Mo1 Ni 139.5(3) . . ?
O102 Mo1 Ni 140.5(3) . . ?
S13 Mo1 Ni 51.59(14) . . ?
S12 Mo1 Ni 52.1(2) . . ?
S Mo1 Ni 100.4(2) . . ?
Cl1 Mo1 Ni 98.0(2) . . ?
O101 Mo1 Mo2 138.8(3) . . ?
O102 Mo1 Mo2 97.9(3) . . ?
S13 Mo1 Mo2 99.2(2) . . ?
S12 Mo1 Mo2 53.67(14) . . ?
S Mo1 Mo2 53.50(14) . . ?
Cl1 Mo1 Mo2 141.6(2) . . ?
Ni Mo1 Mo2 58.74(8) . . ?
O101 Mo1 Mo3 96.4(3) . . ?
O102 Mo1 Mo3 139.5(3) . . ?
S13 Mo1 Mo3 53.28(15) . . ?
S12 Mo1 Mo3 100.0(2) . . ?
S Mo1 Mo3 53.65(14) . . ?
Cl1 Mo1 Mo3 137.9(2) . . ?
Ni Mo1 Mo3 58.92(8) . . ?
Mo2 Mo1 Mo3 59.22(8) . . ?
O302 Mo3 O301 78.7(4) . . ?
O302 Mo3 O303 80.4(4) . . ?
O301 Mo3 O303 78.7(4) . . ?
O302 Mo3 S13 162.5(3) . . ?
O301 Mo3 S13 88.4(3) . . ?
O303 Mo3 S13 85.5(3) . . ?
O302 Mo3 S23 89.7(3) . . ?
O301 Mo3 S23 162.4(3) . . ?
O303 Mo3 S23 86.4(3) . . ?
S13 Mo3 S23 99.8(2) . . ?
O302 Mo3 S 85.5(3) . . ?
O301 Mo3 S 86.3(3) . . ?
O303 Mo3 S 161.2(3) . . ?
S13 Mo3 S 105.6(2) . . ?
S23 Mo3 S 106.2(2) . . ?
O302 Mo3 Ni 141.1(3) . . ?
O301 Mo3 Ni 139.7(3) . . ?
O303 Mo3 Ni 98.8(3) . . ?
S13 Mo3 Ni 51.46(14) . . ?
S23 Mo3 Ni 51.64(15) . . ?
S Mo3 Ni 100.0(2) . . ?
O302 Mo3 Mo2 97.0(3) . . ?
O301 Mo3 Mo2 140.3(3) . . ?
O303 Mo3 Mo2 140.1(3) . . ?
S13 Mo3 Mo2 100.5(2) . . ?
S23 Mo3 Mo2 53.75(14) . . ?
S Mo3 Mo2 54.02(14) . . ?
Ni Mo3 Mo2 58.98(8) . . ?
O302 Mo3 Mo1 139.3(3) . . ?
O301 Mo3 Mo1 97.5(3) . . ?
O303 Mo3 Mo1 139.1(3) . . ?
S13 Mo3 Mo1 53.7(2) . . ?
S23 Mo3 Mo1 100.0(2) . . ?
S Mo3 Mo1 53.76(14) . . ?
Ni Mo3 Mo1 58.37(8) . . ?
Mo2 Mo3 Mo1 60.39(8) . . ?
O201 Mo2 O203 78.3(4) . . ?
O201 Mo2 O202 79.3(4) . . ?
O203 Mo2 O202 77.9(4) . . ?
O201 Mo2 S23 161.2(3) . . ?
O203 Mo2 S23 86.6(3) . . ?
O202 Mo2 S23 86.6(3) . . ?
O201 Mo2 S 85.1(3) . . ?
O203 Mo2 S 159.5(3) . . ?
O202 Mo2 S 87.3(3) . . ?
S23 Mo2 S 106.8(2) . . ?
O201 Mo2 S12 90.0(3) . . ?
O203 Mo2 S12 86.8(3) . . ?
O202 Mo2 S12 162.8(3) . . ?
S23 Mo2 S12 100.5(2) . . ?
S Mo2 S12 105.3(2) . . ?
O201 Mo2 Ni 141.8(3) . . ?
O203 Mo2 Ni 100.1(3) . . ?
O202 Mo2 Ni 138.3(3) . . ?
S23 Mo2 Ni 51.84(15) . . ?
S Mo2 Ni 100.40(15) . . ?
S12 Mo2 Ni 51.96(15) . . ?
O201 Mo2 Mo3 139.3(3) . . ?
O203 Mo2 Mo3 140.7(3) . . ?
O202 Mo2 Mo3 95.9(3) . . ?
S23 Mo2 Mo3 54.16(14) . . ?
S Mo2 Mo3 54.22(14) . . ?
S12 Mo2 Mo3 100.9(2) . . ?
Ni Mo2 Mo3 59.24(9) . . ?
O201 Mo2 Mo1 98.5(3) . . ?
O203 Mo2 Mo1 140.5(3) . . ?
O202 Mo2 Mo1 140.9(3) . . ?
S23 Mo2 Mo1 100.3(2) . . ?
S Mo2 Mo1 53.81(13) . . ?
S12 Mo2 Mo1 53.62(14) . . ?
Ni Mo2 Mo1 58.45(9) . . ?
Mo3 Mo2 Mo1 60.39(8) . . ?
S13 Ni S23 108.4(2) . . ?
S13 Ni S12 109.9(2) . . ?
S23 Ni S12 108.6(2) . . ?
S13 Ni Cl2 107.2(2) . . ?
S23 Ni Cl2 115.0(2) . . ?
S12 Ni Cl2 107.6(2) . . ?
S13 Ni Mo1 56.6(2) . . ?
S23 Ni Mo1 107.3(2) . . ?
S12 Ni Mo1 56.5(2) . . ?
Cl2 Ni Mo1 137.7(2) . . ?
S13 Ni Mo2 106.5(2) . . ?
S23 Ni Mo2 56.0(2) . . ?
S12 Ni Mo2 56.4(2) . . ?
Cl2 Ni Mo2 146.1(2) . . ?
Mo1 Ni Mo2 62.81(8) . . ?
S13 Ni Mo3 56.0(2) . . ?
S23 Ni Mo3 56.25(15) . . ?
S12 Ni Mo3 106.6(2) . . ?
Cl2 Ni Mo3 145.5(2) . . ?
Mo1 Ni Mo3 62.71(8) . . ?
Mo2 Ni Mo3 61.79(8) . . ?
Ni S23 Mo2 72.1(2) . . ?
Ni S23 Mo3 72.1(2) . . ?
Mo2 S23 Mo3 72.1(2) . . ?
Ni S12 Mo1 71.4(2) . . ?
Ni S12 Mo2 71.6(2) . . ?
Mo1 S12 Mo2 72.7(2) . . ?
Ni S13 Mo3 72.5(2) . . ?
Ni S13 Mo1 71.8(2) . . ?
Mo3 S13 Mo1 73.1(2) . . ?
Mo2 S Mo3 71.8(2) . . ?
Mo2 S Mo1 72.7(2) . . ?
Mo3 S Mo1 72.6(2) . . ?
C1 N1 C12 121.1(16) . . ?
C1 N1 C13 112.3(15) . . ?
C12 N1 C13 122.4(14) . . ?
C1 N2 C2 125.8(17) . . ?
C1 N2 C14 113.1(16) . . ?
C2 N2 C14 118.8(15) . . ?
C3 N3 C15 111.8(16) . . ?
C3 N3 C2 124.6(16) . . ?
C15 N3 C2 120.7(14) . . ?
C3 N4 C4 124.5(16) . . ?
C3 N4 C16 111.7(16) . . ?
C4 N4 C16 123.5(15) . . ?
C5 N5 C4 123.4(18) . . ?
C5 N5 C17 111.9(17) . . ?
C4 N5 C17 124.6(15) . . ?
C5 N6 C6 125.2(16) . . ?
C5 N6 C18 107.0(15) . . ?
C6 N6 C18 127.6(15) . . ?
C31 N19 C30 121.5(15) . . ?
C31 N19 C19 112.0(14) . . ?
C30 N19 C19 125.6(15) . . ?
C7 N8 C8 125.0(17) . . ?
C7 N8 C20 109.4(17) . . ?
C8 N8 C20 124.6(16) . . ?
C9 N9 C8 122.7(16) . . ?
C9 N9 C21 112.9(16) . . ?
C8 N9 C21 121.9(15) . . ?
C9 N10 C10 121.4(17) . . ?
C9 N10 C22 113.4(17) . . ?
C10 N10 C22 121.0(15) . . ?
C11 N11 C10 127.4(16) . . ?
C11 N11 C23 109.4(15) . . ?
C10 N11 C23 123.1(15) . . ?
C11 N12 C12 124.3(17) . . ?
C11 N12 C24 111.8(16) . . ?
C12 N12 C24 123.5(15) . . ?
C25 N13 C36 125.8(17) . . ?
C25 N13 C13 111.9(16) . . ?
C36 N13 C13 122.2(15) . . ?
C25 N14 C26 123.7(18) . . ?
C25 N14 C14 111.6(17) . . ?
C26 N14 C14 122.8(16) . . ?
C27 N15 C26 122.3(17) . . ?
C27 N15 C15 111.8(16) . . ?
C26 N15 C15 124.7(15) . . ?
C27 N16 C28 124.7(17) . . ?
C27 N16 C16 111.9(16) . . ?
C28 N16 C16 122.7(15) . . ?
C31 N20 C32 119.8(15) . . ?
C31 N20 C20 112.3(15) . . ?
C32 N20 C20 124.9(15) . . ?
C33 N21 C21 115.8(16) . . ?
C33 N21 C32 120.0(16) . . ?
C21 N21 C32 120.5(14) . . ?
C33 N22 C34 123.8(16) . . ?
C33 N22 C22 114.1(15) . . ?
C34 N22 C22 122.1(15) . . ?
C35 N23 C34 121.9(16) . . ?
C35 N23 C23 113.7(16) . . ?
C34 N23 C23 123.7(15) . . ?
C35 N24 C36 124.0(16) . . ?
C35 N24 C24 111.6(16) . . ?
C36 N24 C24 123.0(15) . . ?
O1 C1 N2 124.2(19) . . ?
O1 C1 N1 125.8(19) . . ?
N2 C1 N1 109.9(17) . . ?
N2 C2 N3 114.7(15) . . ?
O2 C3 N3 126.2(20) . . ?
O2 C3 N4 123.3(19) . . ?
N3 C3 N4 110.0(18) . . ?
N5 C4 N4 116.5(17) . . ?
O3 C5 N5 127.1(21) . . ?
O3 C5 N6 119.7(19) . . ?
N5 C5 N6 113.1(20) . . ?
N7 C6 N6 110.9(15) . . ?
O4 C7 N7 129.3(22) . . ?
O4 C7 N8 120.5(21) . . ?
N7 C7 N8 110.2(19) . . ?
N8 C8 N9 113.1(16) . . ?
O5 C9 N10 129.9(21) . . ?
O5 C9 N9 123.3(19) . . ?
N10 C9 N9 106.9(19) . . ?
N11 C10 N10 114.3(16) . . ?
O6 C11 N11 123.6(18) . . ?
O6 C11 N12 123.3(18) . . ?
N11 C11 N12 112.9(18) . . ?
N12 C12 N1 114.6(15) . . ?
N13 C13 N1 112.1(14) . . ?
N13 C13 C14 102.9(14) . . ?
N1 C13 C14 101.6(14) . . ?
N14 C14 N2 114.0(15) . . ?
N14 C14 C13 103.1(15) . . ?
N2 C14 C13 102.2(14) . . ?
N3 C15 N15 114.8(15) . . ?
N3 C15 C16 104.2(14) . . ?
N15 C15 C16 102.3(14) . . ?
N16 C16 N4 116.9(15) . . ?
N16 C16 C15 103.9(14) . . ?
N4 C16 C15 101.8(14) . . ?
C7 N7 C6 119.8(17) . . ?
C7 N7 C19 110.5(17) . . ?
C6 N7 C19 127.2(15) . . ?
N20 C20 N8 112.3(15) . . ?
N20 C20 C19 106.0(15) . . ?
N8 C20 C19 103.1(15) . . ?
N21 C21 N9 111.4(15) . . ?
N21 C21 C22 102.7(14) . . ?
N9 C21 C22 101.7(15) . . ?
N10 C22 N22 114.4(14) . . ?
N10 C22 C21 104.5(15) . . ?
N22 C22 C21 101.3(14) . . ?
O7 C25 N13 125.8(20) . . ?
O7 C25 N14 123.6(20) . . ?
N13 C25 N14 110.6(19) . . ?
N15 C26 N14 112.6(15) . . ?
O8 C27 N16 125.0(20) . . ?
O8 C27 N15 125.1(20) . . ?
N16 C27 N15 109.8(19) . . ?
N16 C28 N17 115.8(14) . . ?
N20 C32 N21 111.0(14) . . ?
N22 C34 N23 115.6(14) . . ?
O12 C35 N23 125.7(20) . . ?
O12 C35 N24 124.5(20) . . ?
N23 C35 N24 109.8(19) . . ?
N19 C30 N18 111.1(15) . . ?
C29 N18 C18 110.4(15) . . ?
C29 N18 C30 121.4(15) . . ?
C18 N18 C30 126.3(14) . . ?
N13 C36 N24 116.4(15) . . ?
N17 C17 N5 116.1(14) . . ?
N17 C17 C18 102.8(14) . . ?
N5 C17 C18 102.6(14) . . ?
N18 C18 N6 113.3(14) . . ?
N18 C18 C17 104.0(13) . . ?
N6 C18 C17 105.3(14) . . ?
O10 C31 N20 126.7(17) . . ?
O10 C31 N19 125.6(17) . . ?
N20 C31 N19 107.4(16) . . ?
C29 N17 C17 112.1(15) . . ?
C29 N17 C28 123.7(15) . . ?
C17 N17 C28 123.6(14) . . ?
N11 C23 N23 115.1(15) . . ?
N11 C23 C24 105.1(15) . . ?
N23 C23 C24 99.4(14) . . ?
O9 C29 N17 122.8(17) . . ?
O9 C29 N18 126.6(18) . . ?
N17 C29 N18 110.2(17) . . ?
N24 C24 N12 116.6(16) . . ?
N24 C24 C23 105.4(15) . . ?
N12 C24 C23 100.3(14) . . ?
N7 C19 N19 111.4(15) . . ?
N7 C19 C20 106.6(15) . . ?
N19 C19 C20 101.8(14) . . ?
O11 C33 N21 130.3(19) . . ?
O11 C33 N22 124.3(17) . . ?
N21 C33 N22 105.4(17) . . ?
C1S C2S C3S 113.5(30) . . ?
C6S C5S C4S 112.1(25) . . ?
C5S C6S C1S 114.2(28) . . ?
C2S C3S C4S 121.0(29) . . ?
C3S C4S C5S 125.4(28) . . ?
C2S C1S C6S 133.2(35) . . ?

loop_
_geom_bond_atom_site_label_1
_geom_bond_atom_site_label_2
_geom_bond_distance
_geom_bond_site_symmetry_2
_geom_bond_publ_flag
Mo1 O101 2.187(11) . ?
Mo1 O102 2.241(11) . ?
Mo1 S13 2.317(6) . ?
Mo1 S12 2.320(5) . ?
Mo1 S 2.326(5) . ?
Mo1 Cl1 2.448(7) . ?
Mo1 Ni 2.637(3) . ?
Mo1 Mo2 2.752(3) . ?
Mo1 Mo3 2.752(3) . ?
Mo3 O302 2.176(11) . ?
Mo3 O301 2.212(12) . ?
Mo3 O303 2.248(11) . ?
Mo3 S13 2.306(6) . ?
Mo3 S23 2.317(5) . ?
Mo3 S 2.323(6) . ?
Mo3 Ni 2.652(3) . ?
Mo3 Mo2 2.719(3) . ?
Mo2 O201 2.188(11) . ?
Mo2 O203 2.202(11) . ?
Mo2 O202 2.211(11) . ?
Mo2 S23 2.305(6) . ?
Mo2 S 2.317(5) . ?
Mo2 S12 2.322(6) . ?
Mo2 Ni 2.645(4) . ?
Ni S13 2.175(6) . ?
Ni S23 2.185(6) . ?
Ni S12 2.195(6) . ?
Ni Cl2 2.222(6) . ?
O1 C1 1.25(2) . ?
O2 C3 1.22(2) . ?
O3 C5 1.26(2) . ?
O4 C7 1.23(2) . ?
O5 C9 1.19(2) . ?
O6 C11 1.26(2) . ?
O8 C27 1.23(2) . ?
O9 C29 1.26(2) . ?
O10 C31 1.24(2) . ?
O11 C33 1.20(2) . ?
O12 C35 1.19(2) . ?
N1 C1 1.34(2) . ?
N1 C12 1.43(2) . ?
N1 C13 1.46(2) . ?
N2 C1 1.31(2) . ?
N2 C2 1.44(2) . ?
N2 C14 1.45(2) . ?
N3 C3 1.33(2) . ?
N3 C15 1.44(2) . ?
N3 C2 1.45(2) . ?
N4 C3 1.37(2) . ?
N4 C4 1.43(2) . ?
N4 C16 1.45(2) . ?
N5 C5 1.30(2) . ?
N5 C4 1.42(2) . ?
N5 C17 1.45(2) . ?
N6 C5 1.39(2) . ?
N6 C6 1.43(2) . ?
N6 C18 1.47(2) . ?
N19 C31 1.41(2) . ?
N19 C30 1.42(2) . ?
N19 C19 1.45(2) . ?
N8 C7 1.40(2) . ?
N8 C8 1.40(2) . ?
N8 C20 1.47(2) . ?
N9 C9 1.42(2) . ?
N9 C8 1.45(2) . ?
N9 C21 1.47(2) . ?
N10 C9 1.35(2) . ?
N10 C10 1.43(2) . ?
N10 C22 1.46(2) . ?
N11 C11 1.33(2) . ?
N11 C10 1.40(2) . ?
N11 C23 1.45(2) . ?
N12 C11 1.34(2) . ?
N12 C12 1.42(2) . ?
N12 C24 1.47(2) . ?
N13 C25 1.34(2) . ?
N13 C36 1.40(2) . ?
N13 C13 1.45(2) . ?
N14 C25 1.36(2) . ?
N14 C26 1.44(2) . ?
N14 C14 1.45(2) . ?
N15 C27 1.37(2) . ?
N15 C26 1.44(2) . ?
N15 C15 1.45(2) . ?
N16 C27 1.34(2) . ?
N16 C28 1.43(2) . ?
N16 C16 1.44(2) . ?
N20 C31 1.33(2) . ?
N20 C32 1.42(2) . ?
N20 C20 1.43(2) . ?
N21 C33 1.35(2) . ?
N21 C21 1.42(2) . ?
N21 C32 1.48(2) . ?
N22 C33 1.38(2) . ?
N22 C34 1.43(2) . ?
N22 C22 1.46(2) . ?
N23 C35 1.34(2) . ?
N23 C34 1.45(2) . ?
N23 C23 1.48(2) . ?
N24 C35 1.35(2) . ?
N24 C36 1.40(2) . ?
N24 C24 1.43(2) . ?
C6 N7 1.40(2) . ?
C7 N7 1.35(2) . ?
C13 C14 1.57(2) . ?
C15 C16 1.56(2) . ?
N7 C19 1.43(2) . ?
C20 C19 1.51(2) . ?
C21 C22 1.57(2) . ?
C25 O7 1.26(2) . ?
C28 N17 1.44(2) . ?
C30 N18 1.45(2) . ?
N18 C29 1.35(2) . ?
N18 C18 1.45(2) . ?
C17 N17 1.43(2) . ?
C17 C18 1.54(2) . ?
N17 C29 1.35(2) . ?
C23 C24 1.58(2) . ?
C2S C1S 1.23(3) . ?
C2S C3S 1.26(3) . ?
C5S C6S 1.30(3) . ?
C5S C4S 1.44(3) . ?
C6S C1S 1.44(4) . ?
C3S C4S 1.34(3) . ?
O18W O18W 1.57(7) 3_566 ?
